data_4311942
loop_
_publ_author_name
'Silvia Canales'
'Olga Crespo'
'M. Concepci\'on Gimeno'
'Peter G. Jones'
'Antonio Laguna'

_publ_section_title
;
 Selenolate Gold Complexes with Aurophilic Au(I)-Au(I) and Au(I)-Au(III)
 Interactions
;
_journal_name_full 'Inorganic Chemistry'
_journal_page_first 7234
_journal_page_last 7238
_journal_paper_doi 10.1021/ic0493806
_journal_volume 43
_journal_year 2004
_chemical_formula_sum 'C82 H38 Au4 F30 Fe P2 Se2'
_chemical_formula_weight 2656.70
_chemical_name_systematic
;
 ?
;
_space_group_IT_number 14
_symmetry_cell_setting monoclinic
_symmetry_space_group_name_Hall '-P 2yn'
_symmetry_space_group_name_H-M 'P 1 21/n 1'
_atom_sites_solution_hydrogens geom
_atom_sites_solution_primary direct
_atom_sites_solution_secondary difmap
_audit_creation_method SHELXL-97
_cell_angle_alpha 90.00
_cell_angle_beta 96.923(3)
_cell_angle_gamma 90.00
_cell_formula_units_Z 4
_cell_length_a 13.2844(11)
_cell_length_b 21.8735(16)
_cell_length_c 27.1159(18)
_cell_measurement_reflns_used 7722
_cell_measurement_temperature 133(2)
_cell_measurement_theta_max 28
_cell_measurement_theta_min 2
_cell_volume 7821.8(10)
_computing_cell_refinement 'Bruker SAINT'
_computing_data_collection 'Bruker SMART'
_computing_data_reduction 'Bruker SAINT'
_computing_molecular_graphics 'Siemens XP'
_computing_publication_material SHELXL-97
_computing_structure_refinement 'SHELXL-97 (Sheldrick, 1997)'
_computing_structure_solution 'SHELXS-97 (Sheldrick, 1990)'
_diffrn_ambient_temperature 133(2)
_diffrn_detector_area_resol_mean 8.192
_diffrn_measured_fraction_theta_full 1.000
_diffrn_measured_fraction_theta_max 1.000
_diffrn_measurement_device_type 'Bruker SMART 1000 CCD'
_diffrn_measurement_method '\w- & \f-scan'
_diffrn_radiation_monochromator graphite
_diffrn_radiation_source 'fine-focus sealed tube'
_diffrn_radiation_type MoK\a
_diffrn_radiation_wavelength 0.71073
_diffrn_reflns_av_R_equivalents 0.0954
_diffrn_reflns_av_sigmaI/netI 0.0639
_diffrn_reflns_limit_h_max 18
_diffrn_reflns_limit_h_min -18
_diffrn_reflns_limit_k_max 30
_diffrn_reflns_limit_k_min -30
_diffrn_reflns_limit_l_max 38
_diffrn_reflns_limit_l_min -38
_diffrn_reflns_number 147698
_diffrn_reflns_theta_full 30.00
_diffrn_reflns_theta_max 30.03
_diffrn_reflns_theta_min 1.20
_exptl_absorpt_coefficient_mu 8.747
_exptl_absorpt_correction_T_max 0.7179
_exptl_absorpt_correction_T_min 0.2503
_exptl_absorpt_correction_type numerical
_exptl_absorpt_process_details XPREP
_exptl_crystal_colour 'pale yellow'
_exptl_crystal_density_diffrn 2.256
_exptl_crystal_density_method 'not measured'
_exptl_crystal_description 'hexagonal plate'
_exptl_crystal_F_000 4960
_exptl_crystal_size_max 0.21
_exptl_crystal_size_mid 0.16
_exptl_crystal_size_min 0.04
_refine_diff_density_max 1.240
_refine_diff_density_min -0.998
_refine_diff_density_rms 0.149
_refine_ls_extinction_method none
_refine_ls_goodness_of_fit_ref 0.900
_refine_ls_hydrogen_treatment riding
_refine_ls_matrix_type full
_refine_ls_number_parameters 1090
_refine_ls_number_reflns 22884
_refine_ls_number_restraints 344
_refine_ls_restrained_S_all 0.894
_refine_ls_R_factor_all 0.0497
_refine_ls_R_factor_gt 0.0269
_refine_ls_shift/su_max 0.004
_refine_ls_shift/su_mean 0.000
_refine_ls_structure_factor_coef Fsqd
_refine_ls_weighting_details 'calc w=1/[\s^2^(Fo^2^)+(0.0069P)^2^] where P=(Fo^2^+2Fc^2^)/3'
_refine_ls_weighting_scheme calc
_refine_ls_wR_factor_gt 0.0468
_refine_ls_wR_factor_ref 0.0503
_reflns_number_gt 16495
_reflns_number_total 22884
_reflns_threshold_expression >2sigma(I)
_cod_data_source_file ic0493806si20040630_045353.cif
_cod_data_source_block sori
_cod_depositor_comments
;
The following automatic conversions were performed:
'_geom_angle_publ_flag' value 'Y' changed to 'y' according to
'/home/saulius/struct/CIF-dictionaries/cif_core.dic' dictionary named
'cif_core.dic' version 2.4.1 from 2010-06-29 (32
times).

'_geom_bond_publ_flag' value 'Y' changed to 'y' according to
'/home/saulius/struct/CIF-dictionaries/cif_core.dic' dictionary named
'cif_core.dic' version 2.4.1 from 2010-06-29 (20 times).

Automatic conversion script
Id: cif_fix_enum 1527 2010-12-29 10:47:43Z saulius 
;
_cod_original_sg_symbol_H-M 'P 21/n'
_cod_database_code 4311942

loop_
_symmetry_equiv_pos_as_xyz
'x, y, z'
'-x+1/2, y+1/2, -z+1/2'
'-x, -y, -z'
'x-1/2, -y-1/2, z-1/2'

loop_
_atom_site_label
_atom_site_type_symbol
_atom_site_fract_x
_atom_site_fract_y
_atom_site_fract_z
_atom_site_U_iso_or_equiv
_atom_site_adp_type
_atom_site_occupancy
_atom_site_symmetry_multiplicity
_atom_site_calc_flag
_atom_site_refinement_flags
_atom_site_disorder_assembly
_atom_site_disorder_group
Au1 Au 0.387062(10) 0.205004(7) 0.549623(5) 0.01700(3) Uani 1 1 d . . .
Au2 Au 0.515024(10) 0.316198(7) 0.638615(5) 0.02083(3) Uani 1 1 d . . .
Se1 Se 0.46725(2) 0.208409(19) 0.637357(12) 0.01844(8) Uani 1 1 d . . .
Au3 Au 0.189340(10) 0.687123(7) 0.698431(5) 0.01822(3) Uani 1 1 d . . .
Au4 Au 0.291901(10) 0.606361(7) 0.807813(5) 0.01857(3) Uani 1 1 d . . .
Se2 Se 0.26235(2) 0.713223(18) 0.784754(12) 0.01802(8) Uani 1 1 d . . .
Fe Fe 0.44234(4) 0.44873(3) 0.741447(17) 0.01664(11) Uani 1 1 d . . .
P1 P 0.56960(7) 0.41435(5) 0.64320(3) 0.0198(2) Uani 1 1 d . . .
P2 P 0.30022(7) 0.50562(5) 0.82835(3) 0.0180(2) Uani 1 1 d . . .
C1 C 0.5657(2) 0.44648(17) 0.70380(12) 0.0181(8) Uani 1 1 d DU . .
C2 C 0.5843(2) 0.41249(19) 0.74945(12) 0.0215(8) Uani 1 1 d DU . .
H2 H 0.6004 0.3702 0.7524 0.026 Uiso 1 1 calc R . .
C3 C 0.5744(3) 0.4533(2) 0.78903(13) 0.0251(9) Uani 1 1 d DU . .
H3 H 0.5829 0.4432 0.8234 0.030 Uiso 1 1 calc R . .
C4 C 0.5496(2) 0.51170(19) 0.76862(13) 0.0227(8) Uani 1 1 d DU . .
H4 H 0.5382 0.5475 0.7870 0.027 Uiso 1 1 calc R . .
C5 C 0.5448(3) 0.50783(18) 0.71657(13) 0.0197(8) Uani 1 1 d DU . .
H5 H 0.5301 0.5406 0.6939 0.024 Uiso 1 1 calc R . .
C6 C 0.3140(2) 0.45893(17) 0.77529(12) 0.0160(7) Uani 1 1 d DU . .
C7 C 0.2961(2) 0.47995(19) 0.72530(12) 0.0200(8) Uani 1 1 d DU . .
H7 H 0.2762 0.5201 0.7150 0.024 Uiso 1 1 calc R . .
C8 C 0.3133(3) 0.4306(2) 0.69370(14) 0.0257(9) Uani 1 1 d DU . .
H8 H 0.3066 0.4318 0.6584 0.031 Uiso 1 1 calc R . .
C9 C 0.3421(3) 0.3791(2) 0.72347(13) 0.0260(9) Uani 1 1 d DU . .
H9 H 0.3582 0.3398 0.7118 0.031 Uiso 1 1 calc R . .
C10 C 0.3427(3) 0.39648(18) 0.77407(13) 0.0219(8) Uani 1 1 d DU . .
H10 H 0.3595 0.3708 0.8021 0.026 Uiso 1 1 calc R . .
C11 C 0.5032(3) 0.4675(2) 0.59924(13) 0.0264(9) Uani 1 1 d DU . .
C12 C 0.4127(3) 0.4507(2) 0.57253(14) 0.0338(10) Uani 1 1 d DU . .
H12 H 0.3855 0.4111 0.5765 0.041 Uiso 1 1 calc R . .
C13 C 0.3610(3) 0.4926(3) 0.53942(16) 0.0509(14) Uani 1 1 d DU . .
H13 H 0.2980 0.4816 0.5213 0.061 Uiso 1 1 calc R . .
C14 C 0.4009(4) 0.5493(3) 0.53318(17) 0.0563(15) Uani 1 1 d DU . .
H14 H 0.3658 0.5773 0.5105 0.068 Uiso 1 1 calc R . .
C15 C 0.4926(4) 0.5659(2) 0.55984(16) 0.0493(13) Uani 1 1 d DU . .
H15 H 0.5197 0.6056 0.5561 0.059 Uiso 1 1 calc R . .
C16 C 0.5439(3) 0.5241(2) 0.59188(14) 0.0358(10) Uani 1 1 d DU . .
H16 H 0.6082 0.5346 0.6090 0.043 Uiso 1 1 calc R . .
C21 C 0.7001(3) 0.41915(19) 0.63038(13) 0.0247(9) Uani 1 1 d DU . .
C22 C 0.7712(3) 0.4562(2) 0.65692(15) 0.0400(12) Uani 1 1 d DU . .
H22 H 0.7545 0.4784 0.6850 0.048 Uiso 1 1 calc R . .
C23 C 0.8677(3) 0.4609(3) 0.64207(17) 0.0539(16) Uani 1 1 d DU . .
H23 H 0.9171 0.4858 0.6607 0.065 Uiso 1 1 calc R . .
C24 C 0.8931(3) 0.4304(2) 0.60143(16) 0.0454(13) Uani 1 1 d DU . .
H24 H 0.9585 0.4354 0.5911 0.054 Uiso 1 1 calc R . .
C25 C 0.8228(3) 0.3924(2) 0.57558(15) 0.0361(11) Uani 1 1 d DU . .
H25 H 0.8402 0.3702 0.5477 0.043 Uiso 1 1 calc R . .
C26 C 0.7270(3) 0.3865(2) 0.59009(13) 0.0278(9) Uani 1 1 d DU . .
H26 H 0.6792 0.3599 0.5723 0.033 Uiso 1 1 calc R . .
C31 C 0.3112(2) 0.19831(18) 0.47998(12) 0.0211(8) Uani 1 1 d DU . .
C32 C 0.2653(3) 0.2478(2) 0.45565(13) 0.0275(9) Uani 1 1 d DU . .
C33 C 0.2078(3) 0.2422(2) 0.40908(14) 0.0311(10) Uani 1 1 d DU . .
C34 C 0.1987(3) 0.1862(2) 0.38668(14) 0.0331(11) Uani 1 1 d DU . .
C35 C 0.2434(3) 0.1362(2) 0.40948(13) 0.0300(10) Uani 1 1 d DU . .
C36 C 0.2990(3) 0.1427(2) 0.45620(13) 0.0237(9) Uani 1 1 d DU . .
F1 F 0.34038(16) 0.09173(12) 0.47775(8) 0.0326(6) Uani 1 1 d D . .
F2 F 0.23518(17) 0.08141(13) 0.38730(8) 0.0404(7) Uani 1 1 d D . .
F3 F 0.14464(17) 0.18111(14) 0.34162(8) 0.0467(8) Uani 1 1 d D . .
F4 F 0.16636(18) 0.29245(14) 0.38614(9) 0.0461(7) Uani 1 1 d D . .
F5 F 0.27449(17) 0.30399(12) 0.47619(8) 0.0349(6) Uani 1 1 d D . .
C41 C 0.2469(2) 0.22244(18) 0.57327(12) 0.0202(8) Uani 1 1 d DU . .
C42 C 0.2239(3) 0.27991(19) 0.58846(12) 0.0229(8) Uani 1 1 d DU . .
C43 C 0.1282(3) 0.29827(19) 0.59800(13) 0.0248(9) Uani 1 1 d DU . .
C44 C 0.0510(3) 0.2561(2) 0.59205(13) 0.0281(9) Uani 1 1 d DU . .
C45 C 0.0700(3) 0.19837(19) 0.57683(13) 0.0244(9) Uani 1 1 d DU . .
C46 C 0.1671(3) 0.18181(19) 0.56832(12) 0.0217(8) Uani 1 1 d DU . .
F6 F 0.29602(16) 0.32445(12) 0.59378(9) 0.0367(6) Uani 1 1 d D . .
F7 F 0.11078(17) 0.35540(12) 0.61260(8) 0.0355(6) Uani 1 1 d D . .
F8 F -0.04300(16) 0.27251(13) 0.59962(9) 0.0405(7) Uani 1 1 d D . .
F9 F -0.00658(16) 0.15719(12) 0.56905(9) 0.0379(6) Uani 1 1 d D . .
F10 F 0.18159(15) 0.12417(11) 0.55256(8) 0.0280(5) Uani 1 1 d D . .
C51 C 0.5245(2) 0.19630(17) 0.52183(11) 0.0190(8) Uani 1 1 d DU . .
C52 C 0.5775(3) 0.14233(18) 0.51903(11) 0.0200(8) Uani 1 1 d DU . .
C53 C 0.6741(3) 0.1398(2) 0.50476(13) 0.0257(9) Uani 1 1 d DU . .
C54 C 0.7200(3) 0.1932(2) 0.49205(14) 0.0303(10) Uani 1 1 d DU . .
C55 C 0.6694(3) 0.2472(2) 0.49364(14) 0.0290(9) Uani 1 1 d DU . .
C56 C 0.5729(3) 0.24770(19) 0.50822(12) 0.0209(8) Uani 1 1 d DU . .
F11 F 0.53631(15) 0.08867(11) 0.53121(8) 0.0278(5) Uani 1 1 d D . .
F12 F 0.72392(16) 0.08619(12) 0.50371(8) 0.0364(6) Uani 1 1 d D . .
F13 F 0.81377(17) 0.19153(14) 0.47844(9) 0.0454(7) Uani 1 1 d D . .
F14 F 0.71325(17) 0.29946(13) 0.48035(9) 0.0417(7) Uani 1 1 d D . .
F15 F 0.52685(16) 0.30316(11) 0.50937(8) 0.0306(5) Uani 1 1 d D . .
C61 C 0.5968(3) 0.16892(18) 0.63528(12) 0.0203(8) Uani 1 1 d DU . .
C62 C 0.6002(3) 0.1069(2) 0.64174(13) 0.0277(9) Uani 1 1 d DU . .
H62 H 0.5403 0.0853 0.6470 0.033 Uiso 1 1 calc R . .
C63 C 0.6909(3) 0.0751(2) 0.64063(14) 0.0323(10) Uani 1 1 d DU . .
H63 H 0.6938 0.0320 0.6453 0.039 Uiso 1 1 calc R . .
C64 C 0.7764(3) 0.1076(2) 0.63259(15) 0.0361(11) Uani 1 1 d DU . .
H64 H 0.8385 0.0864 0.6315 0.043 Uiso 1 1 calc R . .
C65 C 0.7741(3) 0.1691(2) 0.62618(14) 0.0341(11) Uani 1 1 d DU . .
H65 H 0.8341 0.1901 0.6204 0.041 Uiso 1 1 calc R . .
C66 C 0.6839(3) 0.2019(2) 0.62800(13) 0.0265(9) Uani 1 1 d DU . .
H66 H 0.6821 0.2451 0.6244 0.032 Uiso 1 1 calc R . .
C71 C 0.1813(3) 0.48421(18) 0.85036(12) 0.0198(8) Uani 1 1 d DU . .
C72 C 0.1670(3) 0.49546(19) 0.89961(14) 0.0267(9) Uani 1 1 d DU . .
H72 H 0.2209 0.5119 0.9219 0.032 Uiso 1 1 calc R . .
C73 C 0.0749(3) 0.4828(2) 0.91612(15) 0.0303(10) Uani 1 1 d DU . .
H73 H 0.0656 0.4899 0.9498 0.036 Uiso 1 1 calc R . .
C74 C -0.0038(3) 0.4597(2) 0.88331(15) 0.0336(10) Uani 1 1 d DU . .
H74 H -0.0675 0.4516 0.8946 0.040 Uiso 1 1 calc R . .
C75 C 0.0091(3) 0.4485(2) 0.83474(16) 0.0357(11) Uani 1 1 d DU . .
H75 H -0.0455 0.4325 0.8126 0.043 Uiso 1 1 calc R . .
C76 C 0.1017(3) 0.4605(2) 0.81770(14) 0.0277(9) Uani 1 1 d DU . .
H76 H 0.1107 0.4526 0.7841 0.033 Uiso 1 1 calc R . .
C81 C 0.3980(3) 0.48318(18) 0.87792(12) 0.0195(8) Uani 1 1 d DU . .
C82 C 0.4737(3) 0.52445(19) 0.89422(12) 0.0212(8) Uani 1 1 d DU . .
H82 H 0.4739 0.5640 0.8797 0.025 Uiso 1 1 calc R . .
C83 C 0.5496(3) 0.5082(2) 0.93182(13) 0.0276(9) Uani 1 1 d DU . .
H83 H 0.6019 0.5363 0.9430 0.033 Uiso 1 1 calc R . .
C84 C 0.5481(3) 0.4510(2) 0.95253(14) 0.0293(10) Uani 1 1 d DU . .
H84 H 0.5997 0.4397 0.9782 0.035 Uiso 1 1 calc R . .
C85 C 0.4730(3) 0.4097(2) 0.93664(14) 0.0297(9) Uani 1 1 d DU . .
H85 H 0.4735 0.3701 0.9510 0.036 Uiso 1 1 calc R . .
C86 C 0.3969(3) 0.4260(2) 0.89975(13) 0.0267(9) Uani 1 1 d DU . .
H86 H 0.3439 0.3980 0.8894 0.032 Uiso 1 1 calc R . .
C91 C 0.1251(3) 0.6651(2) 0.62808(13) 0.0253(9) Uani 1 1 d DU . .
C92 C 0.1378(3) 0.6087(2) 0.60783(13) 0.0329(10) Uani 1 1 d DU . .
C93 C 0.0904(3) 0.5930(2) 0.56068(14) 0.0399(12) Uani 1 1 d DU . .
C94 C 0.0305(3) 0.6352(2) 0.53387(14) 0.0412(13) Uani 1 1 d DU . .
C95 C 0.0180(3) 0.6918(2) 0.55292(14) 0.0384(12) Uani 1 1 d DU . .
C96 C 0.0645(3) 0.7070(2) 0.60008(13) 0.0306(10) Uani 1 1 d DU . .
F16 F 0.19726(18) 0.56682(13) 0.63263(8) 0.0430(7) Uani 1 1 d D . .
F17 F 0.1028(2) 0.53712(15) 0.54247(9) 0.0606(9) Uani 1 1 d D . .
F18 F -0.01659(19) 0.61991(16) 0.48897(8) 0.0599(10) Uani 1 1 d D . .
F19 F -0.03936(18) 0.73425(15) 0.52636(8) 0.0530(9) Uani 1 1 d D . .
F20 F 0.04749(17) 0.76263(13) 0.61814(8) 0.0378(6) Uani 1 1 d D . .
C101 C 0.3196(2) 0.70802(18) 0.66820(12) 0.0203(8) Uani 1 1 d DU . .
C102 C 0.4009(3) 0.66902(19) 0.67194(13) 0.0248(9) Uani 1 1 d DU . .
C103 C 0.4915(3) 0.6840(2) 0.65478(14) 0.0310(10) Uani 1 1 d DU . .
C104 C 0.5011(3) 0.7389(2) 0.63208(14) 0.0327(10) Uani 1 1 d DU . .
C105 C 0.4204(3) 0.7790(2) 0.62762(13) 0.0294(9) Uani 1 1 d DU . .
C106 C 0.3324(3) 0.76302(19) 0.64570(13) 0.0230(8) Uani 1 1 d DU . .
F21 F 0.39602(16) 0.61473(11) 0.69493(9) 0.0365(6) Uani 1 1 d D . .
F22 F 0.57197(17) 0.64592(14) 0.66127(10) 0.0500(8) Uani 1 1 d D . .
F23 F 0.58784(19) 0.75514(15) 0.61599(10) 0.0574(9) Uani 1 1 d D . .
F24 F 0.4300(2) 0.83312(13) 0.60477(9) 0.0487(7) Uani 1 1 d D . .
F25 F 0.25596(19) 0.80416(12) 0.64091(9) 0.0427(7) Uani 1 1 d D . .
C111 C 0.0517(3) 0.66811(18) 0.72290(11) 0.0193(8) Uani 1 1 d DU . .
C112 C 0.0157(3) 0.60923(19) 0.72673(12) 0.0234(8) Uani 1 1 d DU . .
C113 C -0.0822(3) 0.5965(2) 0.73648(13) 0.0263(9) Uani 1 1 d DU . .
C114 C -0.1481(3) 0.6438(2) 0.74169(13) 0.0262(9) Uani 1 1 d DU . .
C115 C -0.1151(3) 0.7033(2) 0.73934(13) 0.0263(9) Uani 1 1 d DU . .
C116 C -0.0158(3) 0.71392(19) 0.73002(12) 0.0226(8) Uani 1 1 d DU . .
F26 F 0.07599(16) 0.56069(11) 0.71999(8) 0.0326(6) Uani 1 1 d D . .
F27 F -0.11380(17) 0.53854(12) 0.74147(9) 0.0387(6) Uani 1 1 d D . .
F28 F -0.24350(15) 0.63239(13) 0.75003(8) 0.0382(6) Uani 1 1 d D . .
F29 F -0.17788(16) 0.74967(12) 0.74651(8) 0.0371(6) Uani 1 1 d D . .
F30 F 0.01388(15) 0.77276(11) 0.72831(8) 0.0285(5) Uani 1 1 d D . .
C121 C 0.3966(3) 0.74610(19) 0.78007(12) 0.0218(8) Uani 1 1 d DU . .
C122 C 0.4042(3) 0.8089(2) 0.77619(14) 0.0305(10) Uani 1 1 d DU . .
H122 H 0.3453 0.8337 0.7750 0.037 Uiso 1 1 calc R . .
C123 C 0.4988(3) 0.8354(2) 0.77411(16) 0.0395(11) Uani 1 1 d DU . .
H123 H 0.5051 0.8786 0.7724 0.047 Uiso 1 1 calc R . .
C124 C 0.5836(3) 0.7988(2) 0.77451(15) 0.0395(12) Uani 1 1 d DU . .
H124 H 0.6479 0.8169 0.7722 0.047 Uiso 1 1 calc R . .
C125 C 0.5758(3) 0.7366(2) 0.77824(15) 0.0361(11) Uani 1 1 d DU . .
H125 H 0.6347 0.7118 0.7787 0.043 Uiso 1 1 calc R . .
C126 C 0.4824(3) 0.7094(2) 0.78134(14) 0.0295(9) Uani 1 1 d DU . .
H126 H 0.4771 0.6663 0.7843 0.035 Uiso 1 1 calc R . .

loop_
_atom_site_aniso_label
_atom_site_aniso_U_11
_atom_site_aniso_U_22
_atom_site_aniso_U_33
_atom_site_aniso_U_23
_atom_site_aniso_U_13
_atom_site_aniso_U_12
Au1 0.01629(6) 0.01975(8) 0.01494(6) -0.00156(6) 0.00176(5) 0.00099(6)
Au2 0.02535(7) 0.01888(9) 0.01790(7) -0.00318(6) 0.00113(5) 0.00208(6)
Se1 0.01878(17) 0.0210(2) 0.01559(16) -0.00230(15) 0.00223(13) 0.00157(15)
Au3 0.01697(6) 0.02167(9) 0.01632(6) 0.00305(6) 0.00321(5) 0.00364(6)
Au4 0.02135(7) 0.01739(8) 0.01722(6) 0.00163(6) 0.00333(5) -0.00040(6)
Se2 0.01844(17) 0.0177(2) 0.01820(16) 0.00097(15) 0.00345(13) 0.00150(14)
Fe 0.0183(2) 0.0159(3) 0.0158(2) 0.0001(2) 0.00227(19) -0.0008(2)
P1 0.0227(5) 0.0187(6) 0.0182(4) -0.0009(4) 0.0032(4) 0.0042(4)
P2 0.0200(5) 0.0170(6) 0.0176(4) 0.0008(4) 0.0042(4) -0.0019(4)
C1 0.0204(18) 0.013(2) 0.0206(17) 0.0001(14) 0.0034(14) 0.0011(14)
C2 0.0219(18) 0.020(2) 0.0223(18) 0.0004(15) -0.0002(14) 0.0051(15)
C3 0.0217(19) 0.038(3) 0.0158(17) -0.0052(16) 0.0008(14) 0.0003(17)
C4 0.0186(18) 0.023(2) 0.0272(19) -0.0084(17) 0.0070(15) -0.0041(16)
C5 0.0219(18) 0.014(2) 0.0243(18) 0.0019(15) 0.0054(15) 0.0001(15)
C6 0.0167(17) 0.014(2) 0.0177(16) -0.0001(14) 0.0033(13) -0.0017(14)
C7 0.0165(17) 0.026(2) 0.0176(17) 0.0005(15) 0.0022(13) 0.0013(15)
C8 0.0185(18) 0.036(3) 0.0227(19) -0.0061(17) 0.0011(15) -0.0047(17)
C9 0.026(2) 0.021(2) 0.032(2) -0.0104(17) 0.0077(16) -0.0066(17)
C10 0.0253(19) 0.021(2) 0.0201(17) 0.0020(16) 0.0039(14) -0.0057(16)
C11 0.029(2) 0.031(3) 0.0196(18) 0.0028(17) 0.0073(15) 0.0073(18)
C12 0.034(2) 0.042(3) 0.025(2) 0.0107(19) 0.0020(17) 0.004(2)
C13 0.039(3) 0.074(4) 0.038(3) 0.007(3) -0.003(2) 0.015(3)
C14 0.081(4) 0.056(4) 0.033(3) 0.021(3) 0.010(2) 0.034(3)
C15 0.083(4) 0.032(3) 0.035(3) 0.015(2) 0.010(2) 0.013(3)
C16 0.052(3) 0.030(3) 0.026(2) 0.0051(19) 0.0061(19) 0.003(2)
C21 0.0252(19) 0.023(2) 0.027(2) -0.0021(17) 0.0055(15) 0.0037(16)
C22 0.028(2) 0.056(4) 0.037(2) -0.020(2) 0.0103(18) 0.001(2)
C23 0.024(2) 0.080(5) 0.058(3) -0.033(3) 0.007(2) -0.004(2)
C24 0.028(2) 0.062(4) 0.049(3) -0.013(3) 0.017(2) 0.008(2)
C25 0.038(2) 0.042(3) 0.030(2) -0.005(2) 0.0130(18) 0.013(2)
C26 0.030(2) 0.030(3) 0.0228(19) -0.0033(17) 0.0035(16) 0.0029(18)
C31 0.0130(16) 0.035(3) 0.0164(16) 0.0013(16) 0.0043(13) 0.0008(16)
C32 0.023(2) 0.037(3) 0.0245(19) -0.0031(18) 0.0083(15) 0.0057(18)
C33 0.023(2) 0.046(3) 0.025(2) 0.0051(19) 0.0034(16) 0.0126(19)
C34 0.024(2) 0.056(3) 0.0189(19) -0.001(2) -0.0008(15) 0.001(2)
C35 0.023(2) 0.047(3) 0.0209(19) -0.0101(19) 0.0056(15) 0.0001(19)
C36 0.0163(18) 0.036(3) 0.0187(18) -0.0006(17) 0.0010(14) 0.0027(17)
F1 0.0369(13) 0.0328(17) 0.0262(12) -0.0056(11) -0.0041(10) 0.0042(11)
F2 0.0339(13) 0.052(2) 0.0328(13) -0.0202(13) -0.0066(10) -0.0018(12)
F3 0.0390(14) 0.077(2) 0.0202(11) -0.0063(13) -0.0119(10) 0.0044(14)
F4 0.0446(15) 0.059(2) 0.0329(13) 0.0150(13) -0.0030(11) 0.0178(14)
F5 0.0423(14) 0.0317(17) 0.0297(12) 0.0014(11) -0.0004(10) 0.0075(12)
C41 0.0159(17) 0.028(2) 0.0161(17) 0.0022(15) 0.0002(13) -0.0001(15)
C42 0.0199(18) 0.026(2) 0.0220(18) -0.0040(16) -0.0009(14) -0.0021(16)
C43 0.0277(19) 0.025(2) 0.0222(18) -0.0038(17) 0.0051(15) 0.0045(17)
C44 0.0211(19) 0.040(3) 0.0240(19) 0.0074(18) 0.0079(15) 0.0110(18)
C45 0.0190(17) 0.027(3) 0.0273(19) 0.0113(17) 0.0030(15) -0.0029(16)
C46 0.0224(18) 0.025(2) 0.0179(17) 0.0033(16) 0.0041(14) 0.0028(16)
F6 0.0244(12) 0.0303(17) 0.0545(15) -0.0126(13) 0.0008(11) -0.0025(11)
F7 0.0354(13) 0.0294(17) 0.0423(14) -0.0086(12) 0.0066(11) 0.0102(11)
F8 0.0229(12) 0.0468(19) 0.0550(16) 0.0088(13) 0.0176(11) 0.0118(11)
F9 0.0197(12) 0.0290(16) 0.0657(17) 0.0121(13) 0.0079(11) -0.0037(10)
F10 0.0268(11) 0.0220(14) 0.0354(12) -0.0021(10) 0.0045(9) -0.0003(10)
C51 0.0193(17) 0.027(2) 0.0105(15) -0.0031(15) 0.0013(13) 0.0003(15)
C52 0.0263(19) 0.020(2) 0.0135(16) -0.0026(15) -0.0002(14) -0.0006(16)
C53 0.0250(19) 0.029(3) 0.0226(19) -0.0071(17) -0.0005(15) 0.0105(17)
C54 0.0209(19) 0.044(3) 0.026(2) -0.0084(19) 0.0054(15) 0.0020(18)
C55 0.032(2) 0.033(3) 0.024(2) -0.0034(18) 0.0107(16) -0.0075(19)
C56 0.0245(19) 0.020(2) 0.0184(17) -0.0015(15) 0.0019(14) 0.0006(16)
F11 0.0309(12) 0.0235(15) 0.0291(12) -0.0013(10) 0.0046(9) 0.0029(10)
F12 0.0306(13) 0.0399(17) 0.0389(13) -0.0115(12) 0.0048(10) 0.0151(11)
F13 0.0271(12) 0.062(2) 0.0510(15) -0.0106(14) 0.0199(11) 0.0006(13)
F14 0.0406(14) 0.0415(19) 0.0462(15) 0.0028(13) 0.0183(11) -0.0121(13)
F15 0.0353(12) 0.0245(15) 0.0337(12) 0.0037(11) 0.0105(10) 0.0015(11)
C61 0.0216(18) 0.027(2) 0.0117(16) -0.0025(15) 0.0012(13) 0.0054(16)
C62 0.030(2) 0.029(3) 0.0234(19) -0.0027(18) -0.0016(16) -0.0029(18)
C63 0.034(2) 0.027(3) 0.035(2) -0.0040(19) -0.0009(18) 0.0088(18)
C64 0.024(2) 0.052(3) 0.031(2) -0.012(2) -0.0003(17) 0.016(2)
C65 0.0207(19) 0.055(3) 0.027(2) -0.003(2) 0.0050(16) -0.0006(19)
C66 0.028(2) 0.029(3) 0.0220(18) 0.0011(17) 0.0003(15) -0.0023(17)
C71 0.0220(18) 0.017(2) 0.0215(18) 0.0056(15) 0.0061(14) 0.0013(15)
C72 0.029(2) 0.024(3) 0.028(2) -0.0021(17) 0.0063(16) 0.0007(17)
C73 0.038(2) 0.025(3) 0.032(2) 0.0066(18) 0.0190(17) 0.0084(19)
C74 0.026(2) 0.031(3) 0.048(3) 0.010(2) 0.0196(18) 0.0053(18)
C75 0.021(2) 0.044(3) 0.041(2) 0.005(2) 0.0022(17) -0.0075(19)
C76 0.027(2) 0.031(3) 0.026(2) 0.0021(18) 0.0051(15) -0.0035(18)
C81 0.0209(18) 0.021(2) 0.0179(17) -0.0027(15) 0.0078(14) 0.0008(15)
C82 0.029(2) 0.019(2) 0.0166(17) 0.0011(15) 0.0062(14) -0.0040(16)
C83 0.023(2) 0.037(3) 0.0223(19) -0.0004(18) 0.0003(15) -0.0036(18)
C84 0.028(2) 0.037(3) 0.022(2) 0.0014(18) 0.0003(16) 0.0043(18)
C85 0.036(2) 0.026(3) 0.026(2) 0.0086(18) 0.0029(17) 0.0033(18)
C86 0.032(2) 0.025(3) 0.0236(19) -0.0022(17) 0.0054(16) -0.0067(18)
C91 0.0176(18) 0.041(3) 0.0175(18) 0.0025(17) 0.0028(14) 0.0071(17)
C92 0.034(2) 0.046(3) 0.0196(19) 0.0004(19) 0.0047(16) 0.011(2)
C93 0.042(3) 0.052(3) 0.025(2) -0.015(2) 0.0034(18) 0.013(2)
C94 0.036(2) 0.069(4) 0.018(2) -0.010(2) -0.0024(17) 0.015(2)
C95 0.026(2) 0.066(4) 0.022(2) 0.010(2) 0.0008(16) 0.020(2)
C96 0.027(2) 0.041(3) 0.0238(19) 0.0022(19) 0.0031(16) 0.0049(19)
F16 0.0533(16) 0.0435(19) 0.0295(13) -0.0047(12) -0.0058(11) 0.0211(13)
F17 0.071(2) 0.067(2) 0.0404(16) -0.0278(16) -0.0071(14) 0.0233(17)
F18 0.0479(16) 0.109(3) 0.0202(12) -0.0184(15) -0.0054(11) 0.0234(17)
F19 0.0424(15) 0.089(3) 0.0258(13) 0.0106(14) -0.0010(11) 0.0334(15)
F20 0.0408(14) 0.0385(18) 0.0327(13) 0.0097(12) -0.0011(10) 0.0149(12)
C101 0.0207(17) 0.026(2) 0.0149(16) -0.0009(15) 0.0054(13) 0.0024(16)
C102 0.026(2) 0.022(2) 0.028(2) 0.0063(17) 0.0092(16) 0.0008(16)
C103 0.026(2) 0.031(3) 0.038(2) -0.007(2) 0.0144(17) 0.0017(18)
C104 0.032(2) 0.042(3) 0.028(2) -0.0027(19) 0.0166(17) -0.012(2)
C105 0.045(2) 0.025(3) 0.0191(18) -0.0003(17) 0.0089(17) -0.0114(19)
C106 0.030(2) 0.021(2) 0.0177(17) -0.0017(16) 0.0002(15) 0.0008(17)
F21 0.0293(12) 0.0248(16) 0.0577(16) 0.0187(12) 0.0148(11) 0.0110(11)
F22 0.0276(13) 0.051(2) 0.0762(19) 0.0066(16) 0.0244(13) 0.0101(13)
F23 0.0446(16) 0.069(2) 0.0649(18) 0.0005(16) 0.0327(14) -0.0248(15)
F24 0.0780(19) 0.0298(18) 0.0396(15) 0.0115(12) 0.0128(13) -0.0202(14)
F25 0.0513(15) 0.0299(17) 0.0476(15) 0.0118(13) 0.0088(12) 0.0142(13)
C111 0.0197(17) 0.027(2) 0.0106(16) -0.0003(15) 0.0000(13) 0.0038(15)
C112 0.0225(18) 0.030(3) 0.0181(17) -0.0031(17) 0.0033(14) 0.0065(17)
C113 0.029(2) 0.027(3) 0.0218(19) -0.0020(17) 0.0000(15) -0.0075(17)
C114 0.0152(18) 0.043(3) 0.0209(18) -0.0009(18) 0.0038(14) -0.0015(17)
C115 0.0210(18) 0.036(3) 0.0217(18) 0.0028(18) 0.0019(14) 0.0098(18)
C116 0.0227(18) 0.030(3) 0.0146(16) 0.0019(16) -0.0003(14) 0.0012(16)
F26 0.0326(13) 0.0239(15) 0.0437(14) -0.0050(11) 0.0138(10) 0.0014(11)
F27 0.0407(14) 0.0311(17) 0.0457(15) -0.0057(12) 0.0110(11) -0.0156(12)
F28 0.0172(11) 0.057(2) 0.0416(13) 0.0062(13) 0.0080(10) -0.0045(11)
F29 0.0280(12) 0.0459(19) 0.0397(14) 0.0054(12) 0.0138(10) 0.0138(12)
F30 0.0292(12) 0.0258(15) 0.0314(12) 0.0014(10) 0.0072(9) 0.0027(10)
C121 0.0168(17) 0.030(2) 0.0182(17) 0.0054(16) -0.0002(14) 0.0001(16)
C122 0.0241(19) 0.027(3) 0.039(2) 0.010(2) -0.0008(17) 0.0013(17)
C123 0.033(2) 0.025(3) 0.059(3) 0.012(2) -0.001(2) -0.0089(19)
C124 0.0195(19) 0.057(3) 0.042(2) 0.016(2) 0.0006(17) -0.009(2)
C125 0.022(2) 0.051(3) 0.035(2) 0.002(2) 0.0027(17) 0.006(2)
C126 0.025(2) 0.034(3) 0.030(2) -0.0004(19) 0.0052(16) 0.0048(18)

loop_
_atom_type_symbol
_atom_type_description
_atom_type_scat_dispersion_real
_atom_type_scat_dispersion_imag
_atom_type_scat_source
C C 0.0033 0.0016 'International Tables Vol C Tables 4.2.6.8 and 6.1.1.4'
H H 0.0000 0.0000 'International Tables Vol C Tables 4.2.6.8 and 6.1.1.4'
F F 0.0171 0.0103 'International Tables Vol C Tables 4.2.6.8 and 6.1.1.4'
P P 0.1023 0.0942 'International Tables Vol C Tables 4.2.6.8 and 6.1.1.4'
Fe Fe 0.3463 0.8444 'International Tables Vol C Tables 4.2.6.8 and 6.1.1.4'
Se Se -0.0929 2.2259 'International Tables Vol C Tables 4.2.6.8 and 6.1.1.4'
Au Au -2.0133 8.8022 'International Tables Vol C Tables 4.2.6.8 and 6.1.1.4'

loop_
_exptl_crystal_face_index_h
_exptl_crystal_face_index_k
_exptl_crystal_face_index_l
_exptl_crystal_face_perp_dist
0.00 0.00 -1.00 0.0690
0.00 0.00 1.00 0.0720
0.00 1.00 1.00 0.0740
0.00 -1.00 -1.00 0.0830
-1.00 0.00 1.00 0.0110
1.00 0.00 -1.00 0.0290
0.00 -1.00 1.00 0.1130
0.00 1.00 -1.00 0.0810

loop_
_geom_angle_atom_site_label_1
_geom_angle_atom_site_label_2
_geom_angle_atom_site_label_3
_geom_angle
_geom_angle_site_symmetry_1
_geom_angle_site_symmetry_3
_geom_angle_publ_flag
C31 Au1 C51 90.89(12) . . y
C31 Au1 C41 86.42(12) . . y
C51 Au1 C41 173.86(15) . . y
C31 Au1 Se1 175.03(9) . . y
C51 Au1 Se1 93.22(8) . . y
C41 Au1 Se1 89.75(9) . . y
P1 Au2 Se1 175.94(3) . . y
C61 Se1 Au2 101.60(12) . . y
C61 Se1 Au1 103.83(10) . . y
Au2 Se1 Au1 97.062(14) . . y
C91 Au3 C101 87.55(13) . . y
C91 Au3 C111 88.06(13) . . y
C101 Au3 C111 175.02(12) . . y
C91 Au3 Se2 178.28(10) . . y
C101 Au3 Se2 94.17(9) . . y
C111 Au3 Se2 90.22(9) . . y
P2 Au4 Se2 173.57(2) . . y
C121 Se2 Au4 104.54(12) . . y
C121 Se2 Au3 106.28(10) . . y
Au4 Se2 Au3 93.078(14) . . y
C10 Fe C1 144.33(15) . . ?
C10 Fe C2 112.28(16) . . ?
C1 Fe C2 41.46(13) . . ?
C10 Fe C9 40.89(14) . . ?
C1 Fe C9 113.82(15) . . ?
C2 Fe C9 107.72(16) . . ?
C10 Fe C6 40.79(14) . . ?
C1 Fe C6 174.13(14) . . ?
C2 Fe C6 143.91(14) . . ?
C9 Fe C6 68.49(14) . . ?
C10 Fe C5 172.79(14) . . ?
C1 Fe C5 40.75(14) . . ?
C2 Fe C5 68.69(15) . . ?
C9 Fe C5 146.24(14) . . ?
C6 Fe C5 134.60(15) . . ?
C10 Fe C3 107.84(15) . . ?
C1 Fe C3 68.70(14) . . ?
C2 Fe C3 40.50(14) . . ?
C9 Fe C3 132.05(17) . . ?
C6 Fe C3 114.14(13) . . ?
C5 Fe C3 67.96(15) . . ?
C10 Fe C4 132.98(14) . . ?
C1 Fe C4 68.27(14) . . ?
C2 Fe C4 68.19(15) . . ?
C9 Fe C4 171.77(16) . . ?
C6 Fe C4 110.25(14) . . ?
C5 Fe C4 40.13(13) . . ?
C3 Fe C4 40.34(16) . . ?
C10 Fe C7 68.35(15) . . ?
C1 Fe C7 134.36(13) . . ?
C2 Fe C7 173.10(14) . . ?
C9 Fe C7 67.97(16) . . ?
C6 Fe C7 40.65(12) . . ?
C5 Fe C7 111.61(15) . . ?
C3 Fe C7 146.36(15) . . ?
C4 Fe C7 116.78(16) . . ?
C10 Fe C8 68.18(15) . . ?
C1 Fe C8 109.89(14) . . ?
C2 Fe C8 133.11(15) . . ?
C9 Fe C8 40.25(16) . . ?
C6 Fe C8 68.09(14) . . ?
C5 Fe C8 116.77(15) . . ?
C3 Fe C8 171.62(18) . . ?
C4 Fe C8 147.59(17) . . ?
C7 Fe C8 40.20(14) . . ?
C1 P1 C21 106.67(16) . . y
C1 P1 C11 106.57(17) . . y
C21 P1 C11 103.72(18) . . y
C1 P1 Au2 112.17(12) . . y
C21 P1 Au2 110.60(14) . . y
C11 P1 Au2 116.37(14) . . y
C6 P2 C71 107.09(16) . . y
C6 P2 C81 107.85(16) . . y
C71 P2 C81 105.02(16) . . y
C6 P2 Au4 111.27(12) . . y
C71 P2 Au4 108.18(13) . . y
C81 P2 Au4 116.86(13) . . y
C5 C1 C2 107.2(3) . . ?
C5 C1 P1 128.4(3) . . ?
C2 C1 P1 124.4(3) . . ?
C5 C1 Fe 70.2(2) . . ?
C2 C1 Fe 69.27(19) . . ?
P1 C1 Fe 125.68(18) . . ?
C3 C2 C1 107.7(3) . . ?
C3 C2 Fe 70.4(2) . . ?
C1 C2 Fe 69.27(19) . . ?
C2 C3 C4 108.2(3) . . ?
C2 C3 Fe 69.07(19) . . ?
C4 C3 Fe 69.9(2) . . ?
C5 C4 C3 108.5(3) . . ?
C5 C4 Fe 69.8(2) . . ?
C3 C4 Fe 69.7(2) . . ?
C4 C5 C1 108.3(3) . . ?
C4 C5 Fe 70.1(2) . . ?
C1 C5 Fe 69.0(2) . . ?
C10 C6 C7 107.6(3) . . ?
C10 C6 P2 128.4(3) . . ?
C7 C6 P2 124.0(3) . . ?
C10 C6 Fe 69.1(2) . . ?
C7 C6 Fe 70.11(19) . . ?
P2 C6 Fe 126.45(18) . . ?
C8 C7 C6 108.0(3) . . ?
C8 C7 Fe 70.0(2) . . ?
C6 C7 Fe 69.24(19) . . ?
C9 C8 C7 108.4(3) . . ?
C9 C8 Fe 69.3(2) . . ?
C7 C8 Fe 69.78(19) . . ?
C8 C9 C10 107.9(4) . . ?
C8 C9 Fe 70.5(2) . . ?
C10 C9 Fe 69.1(2) . . ?
C6 C10 C9 108.0(3) . . ?
C6 C10 Fe 70.1(2) . . ?
C9 C10 Fe 70.1(2) . . ?
C16 C11 C12 119.8(4) . . ?
C16 C11 P1 120.2(3) . . ?
C12 C11 P1 119.9(3) . . ?
C11 C12 C13 119.4(5) . . ?
C14 C13 C12 120.3(5) . . ?
C13 C14 C15 120.2(5) . . ?
C16 C15 C14 119.2(5) . . ?
C11 C16 C15 120.9(4) . . ?
C22 C21 C26 119.2(4) . . ?
C22 C21 P1 123.0(3) . . ?
C26 C21 P1 117.7(3) . . ?
C21 C22 C23 119.2(4) . . ?
C24 C23 C22 121.6(4) . . ?
C23 C24 C25 119.1(4) . . ?
C24 C25 C26 120.2(4) . . ?
C25 C26 C21 120.6(4) . . ?
C32 C31 C36 116.8(3) . . ?
C32 C31 Au1 122.1(3) . . ?
C36 C31 Au1 121.0(3) . . ?
F5 C32 C31 120.5(3) . . ?
F5 C32 C33 117.7(4) . . ?
C31 C32 C33 121.8(4) . . ?
F4 C33 C34 121.1(3) . . ?
F4 C33 C32 119.5(4) . . ?
C34 C33 C32 119.3(4) . . ?
F3 C34 C35 120.1(4) . . ?
F3 C34 C33 119.2(4) . . ?
C35 C34 C33 120.7(4) . . ?
F2 C35 C34 120.6(3) . . ?
F2 C35 C36 120.4(4) . . ?
C34 C35 C36 119.0(4) . . ?
F1 C36 C31 120.7(3) . . ?
F1 C36 C35 116.9(4) . . ?
C31 C36 C35 122.4(4) . . ?
C42 C41 C46 115.1(3) . . ?
C42 C41 Au1 120.2(3) . . ?
C46 C41 Au1 124.0(3) . . ?
F6 C42 C41 120.6(3) . . ?
F6 C42 C43 115.0(4) . . ?
C41 C42 C43 124.4(4) . . ?
F7 C43 C44 120.5(3) . . ?
F7 C43 C42 121.4(4) . . ?
C44 C43 C42 118.2(4) . . ?
F8 C44 C45 120.4(4) . . ?
F8 C44 C43 119.9(4) . . ?
C45 C44 C43 119.6(3) . . ?
F9 C45 C44 120.0(3) . . ?
F9 C45 C46 119.8(4) . . ?
C44 C45 C46 120.2(4) . . ?
F10 C46 C41 119.7(3) . . ?
F10 C46 C45 117.8(3) . . ?
C41 C46 C45 122.4(4) . . ?
C56 C51 C52 115.3(3) . . ?
C56 C51 Au1 119.2(3) . . ?
C52 C51 Au1 125.3(3) . . ?
F11 C52 C51 120.2(3) . . ?
F11 C52 C53 116.7(3) . . ?
C51 C52 C53 123.0(4) . . ?
F12 C53 C54 119.8(3) . . ?
F12 C53 C52 121.0(4) . . ?
C54 C53 C52 119.2(4) . . ?
F13 C54 C55 120.7(4) . . ?
F13 C54 C53 119.9(4) . . ?
C55 C54 C53 119.4(4) . . ?
F14 C55 C54 119.7(3) . . ?
F14 C55 C56 120.8(4) . . ?
C54 C55 C56 119.6(4) . . ?
F15 C56 C51 119.9(3) . . ?
F15 C56 C55 116.6(4) . . ?
C51 C56 C55 123.4(4) . . ?
C62 C61 C66 121.0(4) . . ?
C62 C61 Se1 117.1(3) . . ?
C66 C61 Se1 121.9(3) . . ?
C61 C62 C63 120.5(4) . . ?
C64 C63 C62 118.4(4) . . ?
C65 C64 C63 121.7(4) . . ?
C64 C65 C66 120.6(4) . . ?
C61 C66 C65 117.8(4) . . ?
C72 C71 C76 119.6(3) . . ?
C72 C71 P2 119.6(3) . . ?
C76 C71 P2 120.7(3) . . ?
C73 C72 C71 120.2(4) . . ?
C72 C73 C74 119.7(4) . . ?
C75 C74 C73 120.7(4) . . ?
C74 C75 C76 120.3(4) . . ?
C75 C76 C71 119.5(4) . . ?
C82 C81 C86 119.8(3) . . ?
C82 C81 P2 119.1(3) . . ?
C86 C81 P2 121.1(3) . . ?
C81 C82 C83 120.1(4) . . ?
C84 C83 C82 119.2(4) . . ?
C83 C84 C85 121.0(4) . . ?
C84 C85 C86 119.9(4) . . ?
C85 C86 C81 119.8(4) . . ?
C92 C91 C96 117.9(4) . . ?
C92 C91 Au3 121.8(3) . . ?
C96 C91 Au3 120.3(3) . . ?
F16 C92 C91 120.6(3) . . ?
F16 C92 C93 117.8(4) . . ?
C91 C92 C93 121.6(4) . . ?
F17 C93 C94 120.7(4) . . ?
F17 C93 C92 120.0(4) . . ?
C94 C93 C92 119.3(4) . . ?
F18 C94 C95 120.5(4) . . ?
F18 C94 C93 119.4(4) . . ?
C95 C94 C93 120.1(4) . . ?
F19 C95 C94 120.6(4) . . ?
F19 C95 C96 119.0(4) . . ?
C94 C95 C96 120.4(4) . . ?
F20 C96 C91 120.8(3) . . ?
F20 C96 C95 118.5(4) . . ?
C91 C96 C95 120.7(4) . . ?
C106 C101 C102 116.2(3) . . ?
C106 C101 Au3 121.9(3) . . ?
C102 C101 Au3 121.8(3) . . ?
F21 C102 C101 120.1(3) . . ?
F21 C102 C103 117.2(3) . . ?
C101 C102 C103 122.6(4) . . ?
F22 C103 C104 119.1(4) . . ?
F22 C103 C102 121.2(4) . . ?
C104 C103 C102 119.6(4) . . ?
F23 C104 C103 121.1(4) . . ?
F23 C104 C105 119.7(4) . . ?
C103 C104 C105 119.1(4) . . ?
F24 C105 C106 121.4(4) . . ?
F24 C105 C104 118.9(4) . . ?
C106 C105 C104 119.6(4) . . ?
F25 C106 C105 117.4(4) . . ?
F25 C106 C101 119.8(3) . . ?
C105 C106 C101 122.8(4) . . ?
C116 C111 C112 115.6(3) . . ?
C116 C111 Au3 121.2(3) . . ?
C112 C111 Au3 122.7(3) . . ?
F26 C112 C111 120.3(3) . . ?
F26 C112 C113 116.9(4) . . ?
C111 C112 C113 122.8(4) . . ?
F27 C113 C114 119.2(3) . . ?
F27 C113 C112 121.2(4) . . ?
C114 C113 C112 119.6(4) . . ?
F28 C114 C113 120.4(4) . . ?
F28 C114 C115 119.7(4) . . ?
C113 C114 C115 119.8(3) . . ?
F29 C115 C114 120.1(3) . . ?
F29 C115 C116 121.3(4) . . ?
C114 C115 C116 118.6(4) . . ?
F30 C116 C111 119.5(3) . . ?
F30 C116 C115 116.9(3) . . ?
C111 C116 C115 123.6(4) . . ?
C122 C121 C126 120.5(4) . . ?
C122 C121 Se2 116.7(3) . . ?
C126 C121 Se2 122.8(3) . . ?
C121 C122 C123 119.5(4) . . ?
C124 C123 C122 119.8(4) . . ?
C125 C124 C123 120.6(4) . . ?
C124 C125 C126 120.4(4) . . ?
C125 C126 C121 119.2(4) . . ?

loop_
_geom_bond_atom_site_label_1
_geom_bond_atom_site_label_2
_geom_bond_distance
_geom_bond_site_symmetry_2
_geom_bond_publ_flag
Au1 C31 2.036(3) . y
Au1 C51 2.066(3) . y
Au1 C41 2.076(3) . y
Au1 Se1 2.4878(4) . y
Au2 P1 2.2647(11) . y
Au2 Se1 2.4408(5) . y
Se1 C61 1.933(4) . y
Au3 C91 2.051(4) . y
Au3 C101 2.054(3) . y
Au3 C111 2.061(3) . y
Au3 Se2 2.4896(4) . y
Au4 P2 2.2722(11) . y
Au4 Se2 2.4392(5) . y
Se2 C121 1.941(4) . y
Fe C10 2.030(4) . ?
Fe C1 2.033(3) . ?
Fe C2 2.033(3) . ?
Fe C9 2.043(4) . ?
Fe C6 2.044(3) . ?
Fe C5 2.050(4) . ?
Fe C3 2.051(3) . ?
Fe C4 2.054(4) . ?
Fe C7 2.056(3) . ?
Fe C8 2.059(3) . ?
P1 C1 1.794(4) . y
P1 C21 1.812(4) . y
P1 C11 1.816(4) . y
P2 C6 1.792(4) . y
P2 C71 1.816(4) . y
P2 C81 1.820(4) . y
C1 C5 1.422(5) . ?
C1 C2 1.439(5) . ?
C2 C3 1.414(5) . ?
C3 C4 1.416(6) . ?
C4 C5 1.408(5) . ?
C6 C10 1.420(5) . ?
C6 C7 1.424(4) . ?
C7 C8 1.414(5) . ?
C8 C9 1.411(6) . ?
C9 C10 1.423(5) . ?
C11 C16 1.374(6) . ?
C11 C12 1.376(5) . ?
C12 C13 1.403(6) . ?
C13 C14 1.365(7) . ?
C14 C15 1.388(6) . ?
C15 C16 1.384(6) . ?
C21 C22 1.379(5) . ?
C21 C26 1.388(5) . ?
C22 C23 1.394(5) . ?
C23 C24 1.364(6) . ?
C24 C25 1.377(6) . ?
C25 C26 1.383(5) . ?
C31 C32 1.372(5) . ?
C31 C36 1.376(5) . ?
C32 F5 1.349(5) . ?
C32 C33 1.400(5) . ?
C33 F4 1.348(5) . ?
C33 C34 1.365(6) . ?
C34 F3 1.345(4) . ?
C34 C35 1.358(6) . ?
C35 F2 1.339(5) . ?
C35 C36 1.395(5) . ?
C36 F1 1.346(4) . ?
C41 C42 1.369(5) . ?
C41 C46 1.377(5) . ?
C42 F6 1.362(4) . ?
C42 C43 1.386(5) . ?
C43 F7 1.340(4) . ?
C43 C44 1.375(5) . ?
C44 F8 1.338(4) . ?
C44 C45 1.362(5) . ?
C45 F9 1.356(4) . ?
C45 C46 1.386(5) . ?
C46 F10 1.352(4) . ?
C51 C56 1.368(5) . ?
C51 C52 1.381(5) . ?
C52 F11 1.353(4) . ?
C52 C53 1.385(5) . ?
C53 F12 1.348(4) . ?
C53 C54 1.380(6) . ?
C54 F13 1.342(4) . ?
C54 C55 1.362(6) . ?
C55 F14 1.352(5) . ?
C55 C56 1.386(5) . ?
C56 F15 1.361(4) . ?
C61 C62 1.369(5) . ?
C61 C66 1.397(5) . ?
C62 C63 1.395(5) . ?
C63 C64 1.381(6) . ?
C64 C65 1.354(6) . ?
C65 C66 1.403(5) . ?
C71 C72 1.393(5) . ?
C71 C76 1.395(5) . ?
C72 C73 1.381(5) . ?
C73 C74 1.384(5) . ?
C74 C75 1.371(5) . ?
C75 C76 1.390(5) . ?
C81 C82 1.384(5) . ?
C81 C86 1.385(5) . ?
C82 C83 1.391(5) . ?
C83 C84 1.373(6) . ?
C84 C85 1.375(5) . ?
C85 C86 1.380(5) . ?
C91 C92 1.370(6) . ?
C91 C96 1.384(5) . ?
C92 F16 1.336(5) . ?
C92 C93 1.398(5) . ?
C93 F17 1.336(5) . ?
C93 C94 1.369(6) . ?
C94 F18 1.342(4) . ?
C94 C95 1.359(6) . ?
C95 F19 1.353(5) . ?
C95 C96 1.392(5) . ?
C96 F20 1.341(5) . ?
C101 C106 1.369(5) . ?
C101 C102 1.370(5) . ?
C102 F21 1.346(4) . ?
C102 C103 1.381(5) . ?
C103 F22 1.350(4) . ?
C103 C104 1.362(6) . ?
C104 F23 1.329(4) . ?
C104 C105 1.380(6) . ?
C105 F24 1.349(5) . ?
C105 C106 1.367(5) . ?
C106 F25 1.351(4) . ?
C111 C116 1.374(5) . ?
C111 C112 1.382(5) . ?
C112 F26 1.356(4) . ?
C112 C113 1.386(5) . ?
C113 F27 1.348(5) . ?
C113 C114 1.371(5) . ?
C114 F28 1.338(4) . ?
C114 C115 1.379(6) . ?
C115 F29 1.341(4) . ?
C115 C116 1.392(5) . ?
C116 F30 1.349(5) . ?
C121 C122 1.382(5) . ?
C121 C126 1.391(5) . ?
C122 C123 1.393(5) . ?
C123 C124 1.382(6) . ?
C124 C125 1.369(6) . ?
C125 C126 1.388(5) . ?
